data_4516383
loop_
_publ_author_name
'Li, Xiaoju'
'Sun, Xiaofei'
'Li, Xinxiong'
'Fu, Zhihua'
'Su, Yanqing'
'Xu, Gang'

_publ_section_title
;
 Porous Cadmium(II) Anionic Metal--Organic Frameworks Based on Aromatic
 Tricarboxylate Ligands: Encapsulation of Protonated Flexible
 Bis(2-methylimidazolyl) Ligands and Proton Conductivity
;
_journal_issue 9
_journal_name_full 'Crystal Growth &amp; Design'
_journal_page_first 4543
_journal_paper_doi 10.1021/acs.cgd.5b00799
_journal_volume 15
_journal_year 2015
_chemical_formula_sum 'C36 H26 Cd2 N2 O14.5'
_chemical_formula_weight 943.39
_space_group_IT_number 14
_space_group_name_Hall '-P 2ybc'
_space_group_name_H-M_alt 'P 1 21/c 1'
_symmetry_cell_setting monoclinic
_symmetry_space_group_name_H-M 'P 1 21/c 1'
_atom_sites_solution_hydrogens geom
_atom_sites_solution_primary direct
_atom_sites_solution_secondary difmap
_audit_creation_method SHELXL-97
_cell_angle_alpha 90.00
_cell_angle_beta 110.296(7)
_cell_angle_gamma 90.00
_cell_formula_units_Z 4
_cell_length_a 13.926(6)
_cell_length_b 16.590(7)
_cell_length_c 16.181(7)
_cell_measurement_temperature 293(2)
_cell_volume 3506(3)
_computing_cell_refinement 'Bruker XSCANS'
_computing_data_collection 'Bruker XSCANS'
_computing_data_reduction 'Bruker SHELXTL'
_computing_molecular_graphics 'Bruker SHELXTL'
_computing_publication_material 'Bruker SHELXTL'
_computing_structure_refinement 'SHELXL-97 (Sheldrick, 1997)'
_computing_structure_solution 'SHELXS-97 (Sheldrick, 1990)'
_diffrn_ambient_temperature 293(2)
_diffrn_measured_fraction_theta_full 0.995
_diffrn_measured_fraction_theta_max 0.995
_diffrn_measurement_device_type 'rigaku MM007 CCD'
_diffrn_measurement_method 'phi and omega scans'
_diffrn_radiation_monochromator graphite
_diffrn_radiation_source 'fine-focus sealed tube'
_diffrn_radiation_type MoK\a
_diffrn_radiation_wavelength 0.71073
_diffrn_reflns_av_R_equivalents 0.0352
_diffrn_reflns_av_sigmaI/netI 0.0407
_diffrn_reflns_limit_h_max 18
_diffrn_reflns_limit_h_min -17
_diffrn_reflns_limit_k_max 21
_diffrn_reflns_limit_k_min -18
_diffrn_reflns_limit_l_max 19
_diffrn_reflns_limit_l_min -20
_diffrn_reflns_number 26948
_diffrn_reflns_theta_full 27.46
_diffrn_reflns_theta_max 27.46
_diffrn_reflns_theta_min 2.68
_exptl_absorpt_coefficient_mu 1.289
_exptl_absorpt_correction_T_max 0.8607
_exptl_absorpt_correction_T_min 0.7559
_exptl_absorpt_correction_type empirical
_exptl_absorpt_process_details 'SADABS (Sheldrick, 1996)'
_exptl_crystal_colour colorless
_exptl_crystal_density_diffrn 1.787
_exptl_crystal_density_method 'not measured'
_exptl_crystal_description Prism
_exptl_crystal_F_000 1872
_exptl_crystal_size_max 0.23
_exptl_crystal_size_mid 0.20
_exptl_crystal_size_min 0.12
_refine_diff_density_max 1.221
_refine_diff_density_min -0.703
_refine_diff_density_rms 0.083
_refine_ls_extinction_method none
_refine_ls_goodness_of_fit_ref 1.090
_refine_ls_hydrogen_treatment mixed
_refine_ls_matrix_type full
_refine_ls_number_parameters 501
_refine_ls_number_reflns 7972
_refine_ls_number_restraints 0
_refine_ls_restrained_S_all 1.090
_refine_ls_R_factor_all 0.0587
_refine_ls_R_factor_gt 0.0407
_refine_ls_shift/su_max 0.001
_refine_ls_shift/su_mean 0.000
_refine_ls_structure_factor_coef Fsqd
_refine_ls_weighting_details 'calc w=1/[\s^2^(Fo^2^)+(0.0346P)^2^+0.0000P] where P=(Fo^2^+2Fc^2^)/3'
_refine_ls_weighting_scheme calc
_refine_ls_wR_factor_gt 0.0827
_refine_ls_wR_factor_ref 0.0906
_reflns_number_gt 6125
_reflns_number_total 7972
_reflns_threshold_expression >2sigma(I)
_cod_data_source_file cg5b00799_si_003.cif
_cod_data_source_block 2
_cod_depositor_comments
;
The following automatic conversions were performed:

data item '_symmetry_cell_setting' value 'Monoclinic' was changed to
'monoclinic' in accordance with the
/home/saulius/struct/COD-crude-data/automatic-downloads/DataCite-retrospective/ACS/depositions/lib/dictionaries/cif_core.dic
dictionary named 'cif_core.dic' version 2.4.2 last updated on
2011-04-26.

Automatic conversion script
Id: cif_fix_values 6909 2019-04-08 15:41:33Z antanas 
;
_cod_original_sg_symbol_H-M P2(1)/c
_cod_original_formula_sum 'C36 H26 Cd2 N2 O14.50'
_cod_database_code 4516383

loop_
_symmetry_equiv_pos_as_xyz
'x, y, z'
'-x, y+1/2, -z+1/2'
'-x, -y, -z'
'x, -y-1/2, z-1/2'

loop_
_atom_site_label
_atom_site_type_symbol
_atom_site_fract_x
_atom_site_fract_y
_atom_site_fract_z
_atom_site_U_iso_or_equiv
_atom_site_adp_type
_atom_site_occupancy
_atom_site_symmetry_multiplicity
_atom_site_calc_flag
_atom_site_refinement_flags
Cd1 Cd 0.291522(18) 0.499074(14) 0.142024(15) 0.02793(8) Uani 1 1 d .
Cd2 Cd 0.418914(18) 0.504161(13) 0.373505(14) 0.02477(8) Uani 1 1 d .
O1 O 1.26894(16) 0.57761(14) 0.31720(15) 0.0346(6) Uani 1 1 d .
O2 O 1.16677(17) 0.55185(16) 0.17982(15) 0.0373(6) Uani 1 1 d .
O3 O 0.83909(18) 0.62677(17) 0.36021(15) 0.0432(7) Uani 1 1 d .
O4 O 0.69717(18) 0.90443(14) 0.23198(16) 0.0361(6) Uani 1 1 d .
O5 O 0.54441(18) 0.87243(14) 0.13729(15) 0.0387(6) Uani 1 1 d .
O6 O 0.4761(2) 0.51847(14) 0.25054(17) 0.0402(6) Uani 1 1 d .
O7 O 0.38976(19) 0.61400(16) 0.16068(16) 0.0444(7) Uani 1 1 d .
O8 O 0.34638(18) 0.39060(15) 0.08587(16) 0.0400(6) Uani 1 1 d .
O9 O 0.17953(18) 0.39858(15) 0.05386(17) 0.0436(7) Uani 1 1 d .
O10 O 0.49016(17) 0.11780(14) 0.08315(15) 0.0358(6) Uani 1 1 d .
O11 O 0.3929(2) 0.01991(14) 0.00380(15) 0.0355(6) Uani 1 1 d .
O12 O 0.03597(17) 0.14084(16) -0.10090(15) 0.0405(6) Uani 1 1 d .
O13 O -0.0658(2) 0.0920(3) -0.50861(18) 0.0859(13) Uani 1 1 d .
H13 H -0.0955 0.0821 -0.5609 0.103 Uiso 1 1 calc R
O14 O -0.22023(19) 0.06690(18) -0.50173(16) 0.0478(7) Uani 1 1 d .
N1 N 0.6692(3) 0.2402(2) 0.1761(2) 0.0499(9) Uani 1 1 d .
N2 N 0.5873(2) 0.33868(17) 0.09813(19) 0.0353(7) Uani 1 1 d .
C1 C 1.1810(3) 0.57138(19) 0.2587(2) 0.0290(7) Uani 1 1 d .
C2 C 1.0985(3) 0.5962(2) 0.3709(2) 0.0369(9) Uani 1 1 d .
H2 H 1.1626 0.5912 0.4145 0.044 Uiso 1 1 calc R
C3 C 1.0144(3) 0.6098(2) 0.3950(2) 0.0403(9) Uani 1 1 d .
H3 H 1.0214 0.6128 0.4542 0.048 Uiso 1 1 calc R
C4 C 0.9200(3) 0.6187(2) 0.3305(2) 0.0327(8) Uani 1 1 d .
C5 C 0.9093(3) 0.6148(2) 0.2426(2) 0.0364(9) Uani 1 1 d .
H5 H 0.8454 0.6224 0.1993 0.044 Uiso 1 1 calc R
C6 C 0.9936(3) 0.5997(2) 0.2191(2) 0.0351(8) Uani 1 1 d .
H6 H 0.9863 0.5959 0.1598 0.042 Uiso 1 1 calc R
C7 C 1.0900(2) 0.5899(2) 0.2836(2) 0.0286(7) Uani 1 1 d .
C8 C 0.7454(3) 0.6568(2) 0.3037(2) 0.0317(8) Uani 1 1 d .
C9 C 0.7370(2) 0.7369(2) 0.2779(2) 0.0298(7) Uani 1 1 d .
H9 H 0.7944 0.7701 0.2945 0.036 Uiso 1 1 calc R
C10 C 0.6418(2) 0.7669(2) 0.2271(2) 0.0274(7) Uani 1 1 d .
C11 C 0.5571(2) 0.7170(2) 0.2054(2) 0.0275(7) Uani 1 1 d .
H11 H 0.4935 0.7368 0.1705 0.033 Uiso 1 1 calc R
C12 C 0.5657(2) 0.6375(2) 0.2350(2) 0.0279(7) Uani 1 1 d .
C13 C 0.6613(3) 0.6069(2) 0.2840(2) 0.0327(8) Uani 1 1 d .
H13A H 0.6685 0.5536 0.3031 0.039 Uiso 1 1 calc R
C14 C 0.6280(3) 0.8536(2) 0.1980(2) 0.0312(8) Uani 1 1 d .
C15 C 0.4710(3) 0.5872(2) 0.2149(2) 0.0319(8) Uani 1 1 d .
C16 C 0.2575(3) 0.3621(2) 0.0527(2) 0.0329(8) Uani 1 1 d .
C17 C 0.2444(2) 0.2791(2) 0.0135(2) 0.0290(7) Uani 1 1 d .
C18 C 0.1468(2) 0.2493(2) -0.0324(2) 0.0317(8) Uani 1 1 d .
H18 H 0.0898 0.2823 -0.0435 0.038 Uiso 1 1 calc R
C19 C 0.1355(3) 0.1704(2) -0.0613(2) 0.0329(8) Uani 1 1 d .
C20 C 0.2191(3) 0.1192(2) -0.0439(2) 0.0312(8) Uani 1 1 d .
H20 H 0.2103 0.0661 -0.0635 0.037 Uiso 1 1 calc R
C21 C 0.3162(2) 0.14870(19) 0.00342(19) 0.0269(7) Uani 1 1 d .
C22 C 0.3287(2) 0.2287(2) 0.0307(2) 0.0296(7) Uani 1 1 d .
H22 H 0.3940 0.2486 0.0606 0.036 Uiso 1 1 calc R
C23 C 0.4054(3) 0.0923(2) 0.0307(2) 0.0289(7) Uani 1 1 d .
C24 C -0.0002(3) 0.1286(2) -0.1912(2) 0.0335(8) Uani 1 1 d .
C25 C -0.1025(3) 0.1078(3) -0.2283(2) 0.0427(10) Uani 1 1 d .
H25 H -0.1428 0.1029 -0.1931 0.051 Uiso 1 1 calc R
C26 C -0.1438(3) 0.0947(3) -0.3172(2) 0.0425(10) Uani 1 1 d .
H26 H -0.2124 0.0803 -0.3422 0.051 Uiso 1 1 calc R
C27 C -0.0851(3) 0.1025(2) -0.3706(2) 0.0365(8) Uani 1 1 d .
C28 C 0.0174(3) 0.1217(3) -0.3321(2) 0.0467(11) Uani 1 1 d .
H28 H 0.0583 0.1254 -0.3667 0.056 Uiso 1 1 calc R
C29 C 0.0593(3) 0.1356(3) -0.2427(2) 0.0460(10) Uani 1 1 d .
H29 H 0.1280 0.1497 -0.2173 0.055 Uiso 1 1 calc R
C30 C -0.1306(3) 0.0857(2) -0.4659(2) 0.0419(9) Uani 1 1 d .
C32 C 0.5888(3) 0.3513(3) 0.1834(2) 0.0470(10) Uani 1 1 d .
H32 H 0.5597 0.3942 0.2034 0.056 Uiso 1 1 calc R
C33 C 0.6407(3) 0.2894(3) 0.2307(3) 0.0496(11) Uani 1 1 d .
H33 H 0.6549 0.2813 0.2907 0.060 Uiso 1 1 calc R
C34 C 0.6499(4) 0.2339(3) 0.0165(3) 0.0653(14) Uani 1 1 d .
H34A H 0.5859 0.2120 -0.0212 0.098 Uiso 1 1 calc R
H34B H 0.6998 0.1915 0.0349 0.098 Uiso 1 1 calc R
H34C H 0.6730 0.2741 -0.0149 0.098 Uiso 1 1 calc R
C35 C 0.5318(3) 0.3884(2) 0.0193(2) 0.0407(9) Uani 1 1 d .
H35A H 0.4613 0.3702 -0.0050 0.049 Uiso 1 1 calc R
H35B H 0.5629 0.3803 -0.0251 0.049 Uiso 1 1 calc R
C36 C 0.5331(3) 0.4767(2) 0.0402(2) 0.0398(9) Uani 1 1 d .
H36A H 0.6029 0.4967 0.0585 0.048 Uiso 1 1 calc R
H36B H 0.5078 0.4848 0.0883 0.048 Uiso 1 1 calc R
C37 C 0.6360(3) 0.2708(2) 0.0949(3) 0.0410(9) Uani 1 1 d .
O1W O 0.3016(8) -0.0829(6) 0.1017(6) 0.138(4) Uani 0.50 1 d P
H1 H 0.704(3) 0.192(3) 0.190(3) 0.070(15) Uiso 1 1 d .

loop_
_atom_site_aniso_label
_atom_site_aniso_U_11
_atom_site_aniso_U_22
_atom_site_aniso_U_33
_atom_site_aniso_U_23
_atom_site_aniso_U_13
_atom_site_aniso_U_12
Cd1 0.02562(14) 0.02766(14) 0.03049(14) -0.00488(10) 0.00969(11) -0.00092(10)
Cd2 0.02682(14) 0.02191(13) 0.02443(13) 0.00099(9) 0.00742(10) -0.00104(10)
O1 0.0224(12) 0.0300(13) 0.0451(14) -0.0048(11) 0.0039(11) 0.0032(10)
O2 0.0276(13) 0.0513(17) 0.0341(13) 0.0013(12) 0.0123(11) 0.0125(12)
O3 0.0313(13) 0.0640(19) 0.0383(14) 0.0136(13) 0.0170(11) 0.0180(13)
O4 0.0372(14) 0.0241(13) 0.0502(15) -0.0040(11) 0.0193(12) -0.0074(11)
O5 0.0441(15) 0.0255(13) 0.0400(14) 0.0044(11) 0.0061(12) 0.0015(11)
O6 0.0563(17) 0.0282(14) 0.0462(15) -0.0025(11) 0.0306(13) -0.0084(12)
O7 0.0370(15) 0.0487(17) 0.0436(15) 0.0043(13) 0.0090(12) -0.0133(13)
O8 0.0338(14) 0.0331(14) 0.0516(15) -0.0119(12) 0.0128(12) -0.0007(11)
O9 0.0352(14) 0.0359(15) 0.0587(17) -0.0134(13) 0.0152(13) 0.0027(12)
O10 0.0306(13) 0.0354(14) 0.0358(13) 0.0001(11) 0.0043(11) 0.0094(11)
O11 0.0507(16) 0.0281(13) 0.0338(13) -0.0008(10) 0.0224(12) 0.0047(12)
O12 0.0293(13) 0.0607(18) 0.0282(12) -0.0114(12) 0.0058(11) -0.0120(12)
O13 0.056(2) 0.166(4) 0.0340(16) -0.027(2) 0.0130(15) -0.045(2)
O14 0.0318(14) 0.069(2) 0.0338(14) -0.0112(13) 0.0003(11) -0.0025(14)
N1 0.049(2) 0.0344(19) 0.054(2) 0.0143(17) 0.0023(17) 0.0032(17)
N2 0.0371(17) 0.0295(16) 0.0388(17) 0.0088(13) 0.0125(14) 0.0063(13)
C1 0.0300(18) 0.0214(16) 0.0358(19) 0.0005(14) 0.0117(15) 0.0026(14)
C2 0.0261(18) 0.046(2) 0.0339(19) -0.0055(17) 0.0040(15) 0.0059(16)
C3 0.039(2) 0.053(2) 0.0294(18) -0.0012(17) 0.0116(16) 0.0142(19)
C4 0.0305(18) 0.033(2) 0.0390(19) 0.0047(15) 0.0179(15) 0.0100(15)
C5 0.0237(18) 0.049(2) 0.0331(19) 0.0018(17) 0.0056(15) 0.0056(16)
C6 0.0313(19) 0.045(2) 0.0284(17) 0.0002(16) 0.0098(15) 0.0066(17)
C7 0.0209(16) 0.0294(18) 0.0340(18) -0.0010(14) 0.0076(14) 0.0039(14)
C8 0.0268(18) 0.040(2) 0.0318(18) 0.0044(15) 0.0149(15) 0.0079(16)
C9 0.0215(16) 0.0330(19) 0.0358(18) 0.0018(15) 0.0110(14) -0.0013(14)
C10 0.0281(17) 0.0258(17) 0.0310(17) -0.0024(13) 0.0139(14) -0.0012(14)
C11 0.0285(17) 0.0277(18) 0.0266(16) 0.0028(13) 0.0100(14) -0.0004(14)
C12 0.0317(18) 0.0260(17) 0.0281(17) -0.0009(14) 0.0130(14) -0.0041(14)
C13 0.042(2) 0.0245(17) 0.0364(19) 0.0055(14) 0.0190(16) 0.0051(16)
C14 0.039(2) 0.0255(18) 0.0362(19) -0.0010(15) 0.0220(16) -0.0007(16)
C15 0.042(2) 0.0289(19) 0.0300(18) -0.0063(15) 0.0193(16) -0.0086(16)
C16 0.0332(19) 0.0326(19) 0.0318(18) -0.0015(15) 0.0098(15) 0.0059(16)
C17 0.0281(17) 0.0288(18) 0.0271(16) -0.0042(14) 0.0059(14) 0.0011(14)
C18 0.0261(17) 0.037(2) 0.0289(17) 0.0012(15) 0.0053(14) 0.0059(15)
C19 0.0274(18) 0.043(2) 0.0241(17) -0.0040(15) 0.0039(14) -0.0051(16)
C20 0.0375(19) 0.0310(19) 0.0245(16) -0.0055(14) 0.0101(15) -0.0025(16)
C21 0.0304(18) 0.0256(17) 0.0227(16) -0.0013(13) 0.0066(14) 0.0021(14)
C22 0.0268(17) 0.0331(19) 0.0266(16) -0.0006(14) 0.0064(14) -0.0001(15)
C23 0.039(2) 0.0279(18) 0.0236(16) 0.0028(13) 0.0157(15) 0.0062(15)
C24 0.0266(18) 0.040(2) 0.0304(18) -0.0053(15) 0.0055(14) -0.0030(16)
C25 0.0257(18) 0.064(3) 0.039(2) -0.0120(19) 0.0117(16) -0.0067(18)
C26 0.0261(18) 0.059(3) 0.037(2) -0.0120(19) 0.0038(16) -0.0089(18)
C27 0.0299(19) 0.044(2) 0.0295(18) -0.0040(16) 0.0027(15) -0.0042(17)
C28 0.033(2) 0.071(3) 0.031(2) -0.0028(19) 0.0057(16) -0.016(2)
C29 0.028(2) 0.070(3) 0.036(2) -0.003(2) 0.0065(16) -0.0145(19)
C30 0.038(2) 0.045(2) 0.039(2) -0.0074(18) 0.0086(18) -0.0058(18)
C32 0.050(2) 0.055(3) 0.040(2) 0.0139(19) 0.0216(19) 0.014(2)
C33 0.048(3) 0.056(3) 0.041(2) 0.016(2) 0.0115(19) 0.000(2)
C34 0.078(3) 0.044(3) 0.063(3) -0.007(2) 0.011(3) 0.021(2)
C35 0.048(2) 0.040(2) 0.038(2) 0.0134(17) 0.0194(17) 0.0128(18)
C36 0.042(2) 0.036(2) 0.042(2) 0.0108(17) 0.0148(18) 0.0098(18)
C37 0.035(2) 0.029(2) 0.051(2) 0.0016(17) 0.0058(18) 0.0040(16)
O1W 0.230(11) 0.106(7) 0.102(6) -0.024(6) 0.087(7) -0.083(8)

loop_
_atom_type_symbol
_atom_type_description
_atom_type_scat_dispersion_real
_atom_type_scat_dispersion_imag
_atom_type_scat_source
C C 0.0033 0.0016 'International Tables Vol C Tables 4.2.6.8 and 6.1.1.4'
H H 0.0000 0.0000 'International Tables Vol C Tables 4.2.6.8 and 6.1.1.4'
N N 0.0061 0.0033 'International Tables Vol C Tables 4.2.6.8 and 6.1.1.4'
O O 0.0106 0.0060 'International Tables Vol C Tables 4.2.6.8 and 6.1.1.4'
Cd Cd -0.8075 1.2024 'International Tables Vol C Tables 4.2.6.8 and 6.1.1.4'

loop_
_geom_angle_atom_site_label_1
_geom_angle_atom_site_label_2
_geom_angle_atom_site_label_3
_geom_angle
_geom_angle_site_symmetry_1
_geom_angle_site_symmetry_3
O2 Cd1 O8 146.28(9) 1_455 .
O2 Cd1 O7 97.11(10) 1_455 .
O8 Cd1 O7 116.26(10) . .
O2 Cd1 O9 91.64(9) 1_455 .
O8 Cd1 O9 56.42(9) . .
O7 Cd1 O9 152.97(9) . .
O2 Cd1 O14 88.24(9) 1_455 2_554
O8 Cd1 O14 94.53(10) . 2_554
O7 Cd1 O14 76.68(9) . 2_554
O9 Cd1 O14 78.09(10) . 2_554
O2 Cd1 O4 81.86(9) 1_455 2_645
O8 Cd1 O4 83.97(9) . 2_645
O7 Cd1 O4 122.60(8) . 2_645
O9 Cd1 O4 83.89(9) . 2_645
O14 Cd1 O4 159.16(8) 2_554 2_645
O2 Cd1 O6 117.04(9) 1_455 .
O8 Cd1 O6 88.69(8) . .
O7 Cd1 O6 53.27(8) . .
O9 Cd1 O6 141.56(8) . .
O14 Cd1 O6 124.66(8) 2_554 .
O4 Cd1 O6 76.15(8) 2_645 .
O2 Cd1 C16 118.80(10) 1_455 .
O8 Cd1 C16 28.34(9) . .
O7 Cd1 C16 140.15(11) . .
O9 Cd1 C16 28.14(9) . .
O14 Cd1 C16 87.12(10) 2_554 .
O4 Cd1 C16 81.75(10) 2_645 .
O6 Cd1 C16 115.20(9) . .
O10 Cd2 O5 135.81(9) 2_655 2_645
O10 Cd2 O11 96.37(9) 2_655 4_566
O5 Cd2 O11 90.84(9) 2_645 4_566
O10 Cd2 O1 90.87(9) 2_655 1_455
O5 Cd2 O1 132.41(8) 2_645 1_455
O11 Cd2 O1 92.56(9) 4_566 1_455
O10 Cd2 O6 82.09(9) 2_655 .
O5 Cd2 O6 83.27(9) 2_645 .
O11 Cd2 O6 169.56(9) 4_566 .
O1 Cd2 O6 97.77(9) 1_455 .
O10 Cd2 O4 157.43(8) 2_655 2_645
O5 Cd2 O4 54.76(8) 2_645 2_645
O11 Cd2 O4 103.85(9) 4_566 2_645
O1 Cd2 O4 78.45(8) 1_455 2_645
O6 Cd2 O4 79.78(9) . 2_645
O10 Cd2 C14 157.80(10) 2_655 2_645
O5 Cd2 C14 27.54(9) 2_645 2_645
O11 Cd2 C14 97.99(9) 4_566 2_645
O1 Cd2 C14 105.28(10) 1_455 2_645
O6 Cd2 C14 80.72(9) . 2_645
O4 Cd2 C14 27.22(8) 2_645 2_645
C1 O1 Cd2 139.3(2) . 1_655
C1 O2 Cd1 121.2(2) . 1_655
C4 O3 C8 119.8(3) . .
C14 O4 Cd2 86.0(2) . 2_655
C14 O4 Cd1 126.4(2) . 2_655
Cd2 O4 Cd1 89.10(8) 2_655 2_655
C14 O5 Cd2 97.2(2) . 2_655
C15 O6 Cd2 119.0(2) . .
C15 O6 Cd1 85.3(2) . .
Cd2 O6 Cd1 90.77(9) . .
C15 O7 Cd1 98.6(2) . .
C16 O8 Cd1 92.9(2) . .
C16 O9 Cd1 87.5(2) . .
C23 O10 Cd2 102.9(2) . 2_645
C23 O11 Cd2 115.7(2) . 4_565
C24 O12 C19 118.4(3) . .
C30 O14 Cd1 125.7(3) . 2_544
C37 N1 C33 109.4(3) . .
C37 N2 C32 109.6(3) . .
C37 N2 C35 123.9(3) . .
C32 N2 C35 126.3(3) . .
O2 C1 O1 123.2(3) . .
O2 C1 C7 118.4(3) . .
O1 C1 C7 118.3(3) . .
C3 C2 C7 121.6(3) . .
C2 C3 C4 119.2(3) . .
C3 C4 O3 115.4(3) . .
C3 C4 C5 120.7(3) . .
O3 C4 C5 123.8(3) . .
C6 C5 C4 119.7(3) . .
C5 C6 C7 120.4(3) . .
C2 C7 C6 118.4(3) . .
C2 C7 C1 120.9(3) . .
C6 C7 C1 120.7(3) . .
C13 C8 C9 122.0(3) . .
C13 C8 O3 117.5(3) . .
C9 C8 O3 120.0(3) . .
C8 C9 C10 119.1(3) . .
C11 C10 C9 119.4(3) . .
C11 C10 C14 119.2(3) . .
C9 C10 C14 121.3(3) . .
C10 C11 C12 121.0(3) . .
C13 C12 C11 119.6(3) . .
C13 C12 C15 121.2(3) . .
C11 C12 C15 119.2(3) . .
C8 C13 C12 118.8(3) . .
O4 C14 O5 122.0(3) . .
O4 C14 C10 120.7(3) . .
O5 C14 C10 117.3(3) . .
O4 C14 Cd2 66.81(18) . 2_655
O5 C14 Cd2 55.25(17) . 2_655
C10 C14 Cd2 172.3(2) . 2_655
O7 C15 O6 122.3(3) . .
O7 C15 C12 118.0(3) . .
O6 C15 C12 119.7(3) . .
O9 C16 O8 122.9(3) . .
O9 C16 C17 118.2(3) . .
O8 C16 C17 118.9(3) . .
O9 C16 Cd1 64.36(19) . .
O8 C16 Cd1 58.72(18) . .
C17 C16 Cd1 172.5(2) . .
C22 C17 C18 119.6(3) . .
C22 C17 C16 119.8(3) . .
C18 C17 C16 120.3(3) . .
C19 C18 C17 119.5(3) . .
C18 C19 C20 121.5(3) . .
C18 C19 O12 117.8(3) . .
C20 C19 O12 120.5(3) . .
C19 C20 C21 118.9(3) . .
C22 C21 C20 120.1(3) . .
C22 C21 C23 120.3(3) . .
C20 C21 C23 119.5(3) . .
C17 C22 C21 120.4(3) . .
O10 C23 O11 122.1(3) . .
O10 C23 C21 118.5(3) . .
O11 C23 C21 119.3(3) . .
C29 C24 C25 120.5(3) . .
C29 C24 O12 123.6(3) . .
C25 C24 O12 115.9(3) . .
C26 C25 C24 119.3(4) . .
C25 C26 C27 121.1(3) . .
C28 C27 C26 118.8(3) . .
C28 C27 C30 121.1(4) . .
C26 C27 C30 120.0(3) . .
C29 C28 C27 120.5(4) . .
C24 C29 C28 119.9(3) . .
O14 C30 O13 123.1(4) . .
O14 C30 C27 122.8(4) . .
O13 C30 C27 114.1(3) . .
C33 C32 N2 105.8(4) . .
C32 C33 N1 108.1(4) . .
N2 C35 C36 112.7(3) . .
C35 C36 C36 110.3(4) . 3_665
N2 C37 N1 107.0(4) . .
N2 C37 C34 127.3(3) . .
N1 C37 C34 125.6(4) . .

loop_
_geom_bond_atom_site_label_1
_geom_bond_atom_site_label_2
_geom_bond_distance
_geom_bond_site_symmetry_2
Cd1 O2 2.213(2) 1_455
Cd1 O8 2.265(2) .
Cd1 O7 2.305(3) .
Cd1 O9 2.388(3) .
Cd1 O14 2.417(3) 2_554
Cd1 O4 2.535(3) 2_645
Cd1 O6 2.581(3) .
Cd1 C16 2.646(4) .
Cd2 O10 2.243(2) 2_655
Cd2 O5 2.265(3) 2_645
Cd2 O11 2.295(2) 4_566
Cd2 O1 2.314(2) 1_455
Cd2 O6 2.397(3) .
Cd2 O4 2.520(2) 2_645
Cd2 C14 2.735(4) 2_645
O1 C1 1.266(4) .
O1 Cd2 2.314(2) 1_655
O2 C1 1.264(4) .
O2 Cd1 2.213(2) 1_655
O3 C4 1.377(4) .
O3 C8 1.399(4) .
O4 C14 1.254(4) .
O4 Cd2 2.520(2) 2_655
O4 Cd1 2.535(3) 2_655
O5 C14 1.275(4) .
O5 Cd2 2.265(3) 2_655
O6 C15 1.268(4) .
O7 C15 1.248(4) .
O8 C16 1.258(4) .
O9 C16 1.249(4) .
O10 C23 1.264(4) .
O10 Cd2 2.244(2) 2_645
O11 C23 1.269(4) .
O11 Cd2 2.295(2) 4_565
O12 C24 1.386(4) .
O12 C19 1.399(4) .
O13 C30 1.318(5) .
O14 C30 1.220(4) .
O14 Cd1 2.417(3) 2_544
N1 C37 1.332(5) .
N1 C33 1.360(5) .
N2 C37 1.324(4) .
N2 C32 1.389(5) .
N2 C35 1.489(4) .
C1 C7 1.488(5) .
C2 C3 1.374(5) .
C2 C7 1.381(5) .
C3 C4 1.375(5) .
C4 C5 1.379(5) .
C5 C6 1.378(5) .
C6 C7 1.395(4) .
C8 C13 1.379(5) .
C8 C9 1.386(5) .
C9 C10 1.388(4) .
C10 C11 1.382(4) .
C10 C14 1.505(5) .
C11 C12 1.394(4) .
C12 C13 1.388(4) .
C12 C15 1.498(5) .
C14 Cd2 2.735(4) 2_655
C16 C17 1.501(5) .
C17 C22 1.388(4) .
C17 C18 1.394(4) .
C18 C19 1.380(5) .
C19 C20 1.388(5) .
C20 C21 1.391(4) .
C21 C22 1.391(4) .
C21 C23 1.494(4) .
C24 C29 1.369(5) .
C24 C25 1.384(5) .
C25 C26 1.369(5) .
C26 C27 1.387(5) .
C27 C28 1.382(5) .
C27 C30 1.477(5) .
C28 C29 1.379(5) .
C32 C33 1.334(5) .
C34 C37 1.481(5) .
C35 C36 1.503(5) .
C36 C36 1.518(7) 3_665

loop_
_geom_hbond_atom_site_label_D
_geom_hbond_atom_site_label_H
_geom_hbond_atom_site_label_A
_geom_hbond_distance_DH
_geom_hbond_distance_HA
_geom_hbond_distance_DA
_geom_hbond_angle_DHA
_geom_hbond_site_symmetry_A
N1 H1 O1 0.93(4) 1.94(5) 2.823(4) 158(4) 2_745
O13 H13 O2 0.82 1.90 2.719(4) 176.0 2_644
